data_7051185
loop_
_publ_author_name
'Thomas Devic'
'Josep N. Bertran'
'Beno\^it Domercq'
'Enric Canadell'
'Narcis Avarvari'
'Pascale Auban-Senzier'
'Marc Fourmigu\'e'

_publ_section_title
;
 Cation radical salts of cyano(ethylenedithio)tetrathiafulvalene with
 halogenated anions: annihilation of the CN&#x00B7;&#x00B7;&#x00B7;Hal
 interaction and stabilisation of conducting, antiferromagnetic square
 or chain-type salts
;
_journal_issue 11
_journal_name_full 'New J. Chem.'
_journal_page_first 1418
_journal_page_last 1424
_journal_paper_doi 10.1039/b104640n
_journal_volume 25
_journal_year 2001
_chemical_formula_moiety '(C9H5NS6)2, (I3)'
_chemical_formula_sum 'C18 H10 I3 N2 S12'
_chemical_formula_weight 1019.7
_chemical_name_common '(EDT-TTF-CN)2, (I3)'
_chemical_name_systematic
; 
Bis(3-cyano -3',4'-ethylenedithiotetrathiafulvalene), triiodide 
;
_space_group_IT_number 2
_symmetry_cell_setting triclinic
_symmetry_space_group_name_Hall '-P 1'
_symmetry_space_group_name_H-M 'P -1'
_atom_sites_solution_primary direct
_atom_sites_solution_secondary difmap
_audit_creation_method SHELXL-97
_cell_angle_alpha 86.78(3)
_cell_angle_beta 86.82(3)
_cell_angle_gamma 76.11(3)
_cell_formula_units_Z 2
_cell_length_a 8.0545(16)
_cell_length_b 8.0611(16)
_cell_length_c 23.587(5)
_cell_measurement_reflns_used 8000
_cell_measurement_temperature 293(2)
_cell_measurement_theta_max 25.8
_cell_measurement_theta_min 2.6
_cell_volume 1482.9(6)
_computing_cell_refinement 'CELL, Stoe-IPDS'
_computing_data_collection 'EXPOSE, Stoe-IPDS'
_computing_data_reduction 'INTEGRATE, Stoe-IPDS'
_computing_structure_refinement 'SHELXL-97 (Sheldrick, 1997)'
_computing_structure_solution 'SHELXS-97 (Sheldrick, 1990)'
_diffrn_ambient_temperature 293(2)
_diffrn_detector_area_resol_mean 6.66
_diffrn_measured_fraction_theta_full 0.921
_diffrn_measured_fraction_theta_max 0.921
_diffrn_measurement_device_type 'Stoe IPDS'
_diffrn_measurement_method 'rotation, phi incr. 1.0'
_diffrn_radiation_monochromator graphite
_diffrn_radiation_source 'fine-focus sealed tube'
_diffrn_radiation_type MoK\a
_diffrn_radiation_wavelength 0.71073
_diffrn_reflns_av_R_equivalents 0.0459
_diffrn_reflns_av_sigmaI/netI 0.0516
_diffrn_reflns_limit_h_max 9
_diffrn_reflns_limit_h_min -9
_diffrn_reflns_limit_k_max 8
_diffrn_reflns_limit_k_min -9
_diffrn_reflns_limit_l_max 28
_diffrn_reflns_limit_l_min 0
_diffrn_reflns_number 12816
_diffrn_reflns_theta_full 25.77
_diffrn_reflns_theta_max 25.77
_diffrn_reflns_theta_min 2.60
_exptl_absorpt_coefficient_mu 4.023
_exptl_absorpt_correction_T_max 0.8061
_exptl_absorpt_correction_T_min 0.3314
_exptl_absorpt_correction_type numerical
_exptl_absorpt_process_details 'FACEIT, Stoe-IPDS'
_exptl_crystal_colour black
_exptl_crystal_density_diffrn 2.284
_exptl_crystal_density_method 'not measured'
_exptl_crystal_description plate
_exptl_crystal_F_000 966
_exptl_crystal_size_max 0.27
_exptl_crystal_size_mid 0.27
_exptl_crystal_size_min 0.06
_refine_diff_density_max 0.929
_refine_diff_density_min -0.629
_refine_diff_density_rms 0.094
_refine_ls_extinction_method none
_refine_ls_goodness_of_fit_ref 0.697
_refine_ls_hydrogen_treatment undef
_refine_ls_matrix_type full
_refine_ls_number_parameters 353
_refine_ls_number_reflns 5233
_refine_ls_number_restraints 0
_refine_ls_restrained_S_all 0.697
_refine_ls_R_factor_all 0.0814
_refine_ls_R_factor_gt 0.0359
_refine_ls_shift/su_max 0.001
_refine_ls_shift/su_mean 0.000
_refine_ls_structure_factor_coef Fsqd
_refine_ls_weighting_details 'calc w=1/[\s^2^(Fo^2^)+(0.1000P)^2^+0.0000P] where P=(Fo^2^+2Fc^2^)/3'
_refine_ls_weighting_scheme calc
_refine_ls_wR_factor_gt 0.1058
_refine_ls_wR_factor_ref 0.1326
_reflns_number_gt 2659
_reflns_number_total 5233
_reflns_threshold_expression >2sigma(I)
_cod_data_source_file b104640n.txt
_cod_data_source_block edtcn2I3
_cod_original_cell_volume 1482.9(5)
_cod_original_sg_symbol_H-M P-1
_cod_database_code 7051185

loop_
_symmetry_equiv_pos_as_xyz
'x, y, z'
'-x, -y, -z'

loop_
_atom_site_label
_atom_site_type_symbol
_atom_site_fract_x
_atom_site_fract_y
_atom_site_fract_z
_atom_site_U_iso_or_equiv
_atom_site_adp_type
_atom_site_occupancy
_atom_site_symmetry_multiplicity
_atom_site_calc_flag
_atom_site_refinement_flags
_atom_site_disorder_assembly
_atom_site_disorder_group
I1 I 0.0000 0.0000 0.5000 0.0497(2) Uani 1 2 d S . .
I2 I -0.09176(8) -0.11042(9) 0.61437(2) 0.0778(2) Uani 1 1 d . . .
I3 I 0.0000 0.0000 0.0000 0.0496(2) Uani 1 2 d S . .
I4 I -0.11109(8) -0.09159(9) 0.11430(2) 0.0777(2) Uani 1 1 d . . .
S1 S -0.5769(3) 0.7349(3) 0.57362(8) 0.0590(6) Uani 1 1 d . . .
S2 S -0.2703(2) 0.4496(3) 0.57429(8) 0.0601(6) Uani 1 1 d . . .
S3 S -0.4748(3) 0.8394(3) 0.44392(8) 0.0542(6) Uani 1 1 d . . .
S4 S -0.1695(2) 0.5551(3) 0.44602(8) 0.0572(6) Uani 1 1 d . . .
S5 S -0.4220(3) 0.9471(3) 0.32419(8) 0.0682(7) Uani 1 1 d . . .
S6 S -0.0567(2) 0.6086(3) 0.32703(8) 0.0705(7) Uani 1 1 d . . .
C8 C -0.0934(18) 0.819(2) 0.2852(7) 0.053(5) Uiso 0.55(3) 1 d P . .
C8' C -0.130(2) 0.751(3) 0.2694(9) 0.057(6) Uiso 0.45(3) 1 d P . .
C1 C -0.5335(11) 0.6151(12) 0.6369(3) 0.063(2) Uani 1 1 d . . .
C2 C -0.3938(10) 0.4859(12) 0.6360(3) 0.061(2) Uani 1 1 d . . .
C3 C -0.3950(8) 0.6239(9) 0.5372(3) 0.0433(17) Uani 1 1 d . . .
C4 C -0.3510(8) 0.6684(9) 0.4822(3) 0.0421(17) Uani 1 1 d . . .
C5 C -0.3480(8) 0.8026(9) 0.3808(3) 0.0421(17) Uani 1 1 d . . .
C6 C -0.2097(8) 0.6755(9) 0.3819(3) 0.0420(18) Uani 1 1 d . . .
C7 C -0.2891(18) 0.8492(19) 0.2643(6) 0.050(5) Uiso 0.55(3) 1 d P . .
C7' C -0.229(2) 0.913(3) 0.2777(8) 0.055(6) Uiso 0.45(3) 1 d P . .
C9A C -0.6192(16) 0.644(2) 0.6881(6) 0.049(4) Uani 0.50 1 d P . .
N1A N -0.6965(19) 0.673(2) 0.7293(6) 0.075(5) Uani 0.50 1 d P . .
C9B C -0.3676(19) 0.399(2) 0.6856(8) 0.063(5) Uani 0.50 1 d P . .
N1B N -0.334(2) 0.319(2) 0.7296(9) 0.077(5) Uani 0.50 1 d P . .
S11 S -0.7348(2) 0.5775(3) 0.92660(8) 0.0591(6) Uani 1 1 d . . .
S12 S -0.4501(3) 0.2707(3) 0.92554(8) 0.0594(6) Uani 1 1 d . . .
S13 S -0.8394(2) 0.4746(3) 1.05607(8) 0.0544(6) Uani 1 1 d . . .
S14 S -0.5554(3) 0.1697(3) 1.05394(8) 0.0564(6) Uani 1 1 d . . .
S15 S -0.9479(3) 0.4216(3) 1.17562(8) 0.0687(7) Uani 1 1 d . . .
S16 S -0.6088(3) 0.0569(3) 1.17279(9) 0.0715(7) Uani 1 1 d . . .
C11 C -0.6165(10) 0.5348(12) 0.8637(3) 0.061(2) Uani 1 1 d . . .
C12 C -0.4878(11) 0.3953(11) 0.8637(3) 0.061(2) Uani 1 1 d . . .
C13 C -0.6240(8) 0.3954(9) 0.9632(3) 0.0439(18) Uani 1 1 d . . .
C14 C -0.6686(8) 0.3513(9) 1.0177(3) 0.0428(17) Uani 1 1 d . . .
C15 C -0.8058(8) 0.3497(10) 1.1185(3) 0.0459(19) Uani 1 1 d . . .
C16 C -0.6757(9) 0.2082(10) 1.1177(3) 0.0465(18) Uani 1 1 d . . .
C17 C -0.920(3) 0.221(3) 1.2201(9) 0.055(7) Uiso 0.40(3) 1 d P . .
C18 C -0.744(3) 0.137(3) 1.2310(8) 0.050(6) Uiso 0.40(3) 1 d P . .
C17' C -0.8570(15) 0.2843(18) 1.2350(5) 0.047(4) Uiso 0.60(3) 1 d P . .
C18' C -0.8148(17) 0.0948(19) 1.2164(6) 0.052(4) Uiso 0.60(3) 1 d P . .
C19A C -0.3990(18) 0.368(2) 0.8129(7) 0.051(4) Uani 0.50 1 d P . .
N11A N -0.322(2) 0.334(2) 0.7703(9) 0.076(5) Uani 0.50 1 d P . .
C19B C -0.6422(19) 0.6225(19) 0.8123(6) 0.054(4) Uani 0.50 1 d P . .
N11B N -0.672(2) 0.693(2) 0.7698(7) 0.081(5) Uani 0.50 1 d P . .

loop_
_atom_site_aniso_label
_atom_site_aniso_U_11
_atom_site_aniso_U_22
_atom_site_aniso_U_33
_atom_site_aniso_U_23
_atom_site_aniso_U_13
_atom_site_aniso_U_12
I1 0.0515(4) 0.0546(5) 0.0353(4) 0.0026(3) 0.0025(3) 0.0006(3)
I2 0.0896(4) 0.0990(5) 0.0369(4) 0.0127(3) 0.0099(3) -0.0133(4)
I3 0.0541(4) 0.0517(5) 0.0358(4) 0.0021(3) 0.0023(3) 0.0000(3)
I4 0.0973(5) 0.0905(5) 0.0373(4) 0.0104(3) 0.0123(3) -0.0133(4)
S1 0.0776(13) 0.0538(13) 0.0399(11) 0.0042(9) 0.0188(9) -0.0107(10)
S2 0.0499(10) 0.0850(16) 0.0416(11) 0.0190(10) 0.0021(8) -0.0141(10)
S3 0.0732(12) 0.0497(12) 0.0334(10) 0.0044(8) 0.0155(8) -0.0076(10)
S4 0.0450(10) 0.0870(16) 0.0335(10) 0.0170(9) 0.0034(7) -0.0094(10)
S5 0.0826(13) 0.0677(15) 0.0373(11) 0.0117(9) 0.0130(9) 0.0087(11)
S6 0.0589(11) 0.0963(18) 0.0379(11) 0.0173(11) 0.0134(8) 0.0092(11)
C1 0.082(6) 0.074(6) 0.038(5) 0.005(4) 0.012(4) -0.036(5)
C2 0.073(5) 0.090(7) 0.030(4) 0.012(4) 0.005(3) -0.044(5)
C3 0.051(4) 0.051(5) 0.034(4) 0.001(3) 0.001(3) -0.024(3)
C4 0.049(4) 0.050(5) 0.031(4) 0.004(3) 0.003(3) -0.021(3)
C5 0.054(4) 0.050(5) 0.024(4) 0.001(3) 0.005(3) -0.019(3)
C6 0.045(4) 0.058(5) 0.023(4) 0.006(3) 0.005(3) -0.016(3)
C9A 0.045(7) 0.073(11) 0.027(8) 0.011(7) 0.012(6) -0.015(7)
N1A 0.093(10) 0.099(13) 0.027(8) 0.024(8) 0.019(8) -0.019(8)
C9B 0.059(9) 0.068(12) 0.053(11) 0.012(9) 0.020(8) -0.005(8)
N1B 0.082(11) 0.078(12) 0.070(13) -0.007(11) 0.019(10) -0.021(8)
S11 0.0541(10) 0.0785(15) 0.0393(11) 0.0186(10) 0.0035(8) -0.0114(10)
S12 0.0841(13) 0.0499(13) 0.0398(11) 0.0020(9) 0.0186(9) -0.0130(10)
S13 0.0484(10) 0.0743(14) 0.0347(10) 0.0174(9) 0.0042(7) -0.0088(9)
S14 0.0853(13) 0.0440(12) 0.0347(11) 0.0030(8) 0.0171(9) -0.0108(10)
S15 0.0658(12) 0.0846(16) 0.0377(11) 0.0133(10) 0.0126(9) 0.0106(11)
S16 0.0975(15) 0.0608(14) 0.0368(11) 0.0148(9) 0.0167(10) 0.0109(12)
C11 0.065(5) 0.084(7) 0.040(5) 0.019(4) 0.000(4) -0.034(5)
C12 0.091(6) 0.070(6) 0.035(5) -0.002(4) 0.021(4) -0.045(5)
C13 0.051(4) 0.054(5) 0.031(4) 0.007(3) -0.002(3) -0.022(3)
C14 0.049(4) 0.048(5) 0.037(4) 0.000(3) 0.001(3) -0.022(3)
C15 0.052(4) 0.055(5) 0.032(4) 0.006(3) 0.002(3) -0.017(3)
C16 0.063(4) 0.051(5) 0.029(4) 0.000(3) 0.006(3) -0.023(4)
C19A 0.056(9) 0.053(10) 0.041(10) 0.001(7) 0.006(7) -0.008(7)
N11A 0.077(10) 0.067(12) 0.080(14) -0.002(10) -0.004(10) -0.011(8)
C19B 0.082(10) 0.043(9) 0.030(9) 0.012(7) 0.010(7) -0.008(8)
N11B 0.102(11) 0.094(12) 0.036(9) 0.027(9) 0.019(8) -0.017(9)

loop_
_atom_type_symbol
_atom_type_description
_atom_type_scat_dispersion_real
_atom_type_scat_dispersion_imag
_atom_type_scat_source
C C 0.0033 0.0016 'International Tables Vol C Tables 4.2.6.8 and 6.1.1.4'
H H 0.0000 0.0000 'International Tables Vol C Tables 4.2.6.8 and 6.1.1.4'
N N 0.0061 0.0033 'International Tables Vol C Tables 4.2.6.8 and 6.1.1.4'
S S 0.1246 0.1234 'International Tables Vol C Tables 4.2.6.8 and 6.1.1.4'
I I -0.4742 1.8119 'International Tables Vol C Tables 4.2.6.8 and 6.1.1.4'

loop_
_geom_angle_atom_site_label_1
_geom_angle_atom_site_label_2
_geom_angle_atom_site_label_3
_geom_angle
_geom_angle_site_symmetry_1
_geom_angle_site_symmetry_3
_geom_angle_publ_flag
I2 I1 I2 180.0 2_556 . ?
I4 I3 I4 180.000(1) 2 . ?
C3 S1 C1 94.7(4) . . ?
C2 S2 C3 93.9(4) . . ?
C4 S3 C5 94.8(3) . . ?
C4 S4 C6 95.0(3) . . ?
C5 S5 C7 102.2(5) . . ?
C5 S5 C7' 100.1(6) . . ?
C7 S5 C7' 27.6(7) . . ?
C6 S6 C8' 103.9(6) . . ?
C6 S6 C8 96.9(5) . . ?
C8' S6 C8 25.2(7) . . ?
C8' C8 C7' 86(2) . . ?
C8' C8 C7 54.9(18) . . ?
C7' C8 C7 30.9(13) . . ?
C8' C8 S6 68.8(19) . . ?
C7' C8 S6 125.2(16) . . ?
C7 C8 S6 103.8(12) . . ?
C8 C8' C7 96(2) . . ?
C8 C8' C7' 59(2) . . ?
C7 C8' C7' 37.1(10) . . ?
C8 C8' S6 86(2) . . ?
C7 C8' S6 126.0(13) . . ?
C7' C8' S6 121.4(16) . . ?
C2 C1 C9A 116.2(8) . . ?
C2 C1 S1 116.2(6) . . ?
C9A C1 S1 127.5(8) . . ?
C9B C2 C1 113.4(9) . . ?
C9B C2 S2 127.4(9) . . ?
C1 C2 S2 119.2(6) . . ?
C4 C3 S1 122.7(5) . . ?
C4 C3 S2 121.5(5) . . ?
S1 C3 S2 115.8(4) . . ?
C3 C4 S4 122.2(5) . . ?
C3 C4 S3 122.3(5) . . ?
S4 C4 S3 115.4(4) . . ?
C6 C5 S5 128.4(5) . . ?
C6 C5 S3 117.4(5) . . ?
S5 C5 S3 114.1(4) . . ?
C5 C6 S6 128.6(5) . . ?
C5 C6 S4 117.2(5) . . ?
S6 C6 S4 114.2(4) . . ?
C7' C7 C8' 74(2) . . ?
C7' C7 C8 44.7(16) . . ?
C8' C7 C8 29.3(11) . . ?
C7' C7 S5 76.5(16) . . ?
C8' C7 S5 123.5(14) . . ?
C8 C7 S5 104.1(11) . . ?
C7 C7' C8 104(3) . . ?
C7 C7' C8' 69(2) . . ?
C8 C7' C8' 35.5(11) . . ?
C7 C7' S5 75.9(16) . . ?
C8 C7' S5 128.5(14) . . ?
C8' C7' S5 120.9(16) . . ?
N1A C9A C1 176.7(16) . . ?
N11B N1A C9A 136(2) . . ?
N1B C9B C2 176.2(16) . . ?
N11A N1B C9B 141(2) . . ?
C11 S11 C13 94.9(4) . . ?
C12 S12 C13 93.9(4) . . ?
C15 S13 C14 95.5(3) . . ?
C14 S14 C16 95.2(3) . . ?
C15 S15 C17' 103.6(4) . . ?
C15 S15 C17 99.9(7) . . ?
C17' S15 C17 28.4(7) . . ?
C16 S16 C18 103.6(7) . . ?
C16 S16 C18' 98.0(5) . . ?
C18 S16 C18' 26.3(7) . . ?
C12 C11 C19B 115.0(9) . . ?
C12 C11 S11 116.9(5) . . ?
C19B C11 S11 128.0(8) . . ?
C11 C12 C19A 114.3(9) . . ?
C11 C12 S12 118.7(5) . . ?
C19A C12 S12 126.9(9) . . ?
C14 C13 S11 122.8(5) . . ?
C14 C13 S12 121.8(5) . . ?
S11 C13 S12 115.4(4) . . ?
C13 C14 S13 122.5(5) . . ?
C13 C14 S14 122.2(5) . . ?
S13 C14 S14 115.2(4) . . ?
C16 C15 S13 117.2(5) . . ?
C16 C15 S15 127.3(5) . . ?
S13 C15 S15 115.5(4) . . ?
C15 C16 S14 116.7(5) . . ?
C15 C16 S16 128.6(5) . . ?
S14 C16 S16 114.7(4) . . ?
C17' C17 C18' 98(2) . . ?
C17' C17 C18 63(2) . . ?
C18' C17 C18 35.1(12) . . ?
C17' C17 S15 73.0(16) . . ?
C18' C17 S15 129.1(16) . . ?
C18 C17 S15 114.4(17) . . ?
C18' C18 C17' 91(2) . . ?
C18' C18 C17 53(2) . . ?
C17' C18 C17 37.6(10) . . ?
C18' C18 S16 84.7(19) . . ?
C17' C18 S16 129.3(14) . . ?
C17 C18 S16 117.7(17) . . ?
C17 C17' C18 79(2) . . ?
C17 C17' C18' 47.0(16) . . ?
C18 C17' C18' 32.1(11) . . ?
C17 C17' S15 78.6(15) . . ?
C18 C17' S15 125.3(13) . . ?
C18' C17' S15 108.1(10) . . ?
C18 C18' C17 92(3) . . ?
C18 C18' C17' 57.1(18) . . ?
C17 C18' C17' 34.6(14) . . ?
C18 C18' S16 69.0(16) . . ?
C17 C18' S16 128.2(16) . . ?
C17' C18' S16 107.6(11) . . ?
N11A C19A C12 175.9(17) . . ?
N1B N11A C19A 143(2) . . ?
N11B C19B C11 176.4(19) . . ?
N1A N11B C19B 141(2) . . ?

loop_
_geom_bond_atom_site_label_1
_geom_bond_atom_site_label_2
_geom_bond_distance
_geom_bond_site_symmetry_2
_geom_bond_publ_flag
I1 I2 2.9051(9) 2_556 ?
I1 I2 2.9052(9) . ?
I3 I4 2.9050(9) 2 ?
I3 I4 2.9050(9) . ?
S1 C3 1.733(7) . ?
S1 C1 1.737(8) . ?
S2 C2 1.715(8) . ?
S2 C3 1.741(7) . ?
S3 C4 1.734(7) . ?
S3 C5 1.756(6) . ?
S4 C4 1.734(7) . ?
S4 C6 1.754(6) . ?
S5 C5 1.753(6) . ?
S5 C7 1.821(13) . ?
S5 C7' 1.825(17) . ?
S6 C6 1.751(6) . ?
S6 C8' 1.760(18) . ?
S6 C8 1.884(15) . ?
C8 C8' 0.80(2) . ?
C8 C7' 1.19(2) . ?
C8 C7 1.64(2) . ?
C8' C7 1.34(2) . ?
C8' C7' 1.38(3) . ?
C1 C2 1.338(11) . ?
C1 C9A 1.360(15) . ?
C2 C9B 1.329(18) . ?
C3 C4 1.377(9) . ?
C5 C6 1.320(8) . ?
C7 C7' 0.87(2) . ?
C9A N1A 1.130(19) . ?
N1A N11B 1.017(19) . ?
C9B N1B 1.20(2) . ?
N1B N11A 0.99(2) . ?
S11 C11 1.723(8) . ?
S11 C13 1.734(7) . ?
S12 C12 1.722(8) . ?
S12 C13 1.745(7) . ?
S13 C15 1.732(7) . ?
S13 C14 1.733(7) . ?
S14 C14 1.734(7) . ?
S14 C16 1.745(7) . ?
S15 C15 1.749(7) . ?
S15 C17' 1.809(12) . ?
S15 C17 1.85(2) . ?
S16 C16 1.746(7) . ?
S16 C18 1.756(18) . ?
S16 C18' 1.873(13) . ?
C11 C12 1.333(11) . ?
C11 C19B 1.370(15) . ?
C12 C19A 1.362(17) . ?
C13 C14 1.368(9) . ?
C15 C16 1.351(9) . ?
C17 C17' 0.90(2) . ?
C17 C18' 1.16(2) . ?
C17 C18 1.45(3) . ?
C18 C18' 0.83(2) . ?
C18 C17' 1.31(2) . ?
C17' C18' 1.57(2) . ?
C19A N11A 1.16(2) . ?
C19B N11B 1.132(19) . ?
